data_8103950
loop_
_publ_author_name
'Henke, H.'

_publ_section_title
;
 Zur kristallchemischen Einordnung von Na Sb Cl6, Na Nb Cl6 und Na Ta Cl6
;
_journal_name_full 'Zeitschrift fuer Kristallographie (149,1979-)'
_journal_page_first 1
_journal_page_last 16
_journal_volume 198
_journal_year 1992
_chemical_formula_sum 'Cl6 Na Nb'
_chemical_name_systematic 'Na (Nb Cl6)'
_space_group_IT_number 14
_symmetry_space_group_name_Hall '-P 2ybc'
_symmetry_space_group_name_H-M 'P 1 21/c 1'
_cell_angle_alpha 90
_cell_angle_beta 90.72
_cell_angle_gamma 90
_cell_formula_units_Z 4
_cell_length_a 6.398
_cell_length_b 6.85
_cell_length_c 19.012
_cell_volume 833.160
_citation_journal_id_ASTM ZEKRDZ
_cod_data_source_file Henke_ZEKRDZ_1992_9.cif
_cod_data_source_block Cl6Na1Nb1
_cod_original_cell_volume 833.1597
_cod_original_formula_sum 'Cl6 Na1 Nb1'
_cod_database_code 8103950

loop_
_symmetry_equiv_pos_as_xyz
x,y,z
-x,y+1/2,-z+1/2
-x,-y,-z
x,-y-1/2,z-1/2

loop_
_atom_site_label
_atom_site_type_symbol
_atom_site_fract_x
_atom_site_fract_y
_atom_site_fract_z
_atom_site_occupancy
_atom_site_U_iso_or_equiv
Cl1 Cl-1 0.37626 0.18638 0.23592 1 0.0
Cl2 Cl-1 0.54836 0.39781 0.09008 1 0.0
Nb1 Nb+5 0.25649 0.21685 0.11204 1 0.0
Cl6 Cl-1 0.41267 -0.07678 0.08983 1 0.0
Cl4 Cl-1 0.11166 0.25204 0.00427 1 0.0
Na1 Na+1 0.7909 0.3068 0.2488 1 0.0
Cl3 Cl-1 0.07698 0.50488 0.15244 1 0.0
Cl5 Cl-1 -0.0453 0.03729 0.15308 1 0.0
